data_7125797
loop_
_publ_author_name
'Kireev, Nikolay V.'
'Filippov, Oleg A.'
'Gulyaeva, Ekaterina S.'
'Shubina, Elena S.'
'Vendier, Laure'
'Canac, Yves'
'Sortais, Jean-Baptiste'
'Lugan, No\"el'
'Valyaev, Dmitry A.'

_publ_section_title
;
 Bis[diphenylphosphino]methane and its bridge-substituted analogues as
 chemically non-innocent ligands for H<sub>2</sub> activation.
;
_journal_issue 14
_journal_name_full 'Chemical communications (Cambridge, England)'
_journal_page_first 2139
_journal_page_last 2142
_journal_paper_doi 10.1039/c9cc07713h
_journal_volume 56
_journal_year 2020
_chemical_formula_moiety 'C34 H27 Mn O3 P2'
_chemical_formula_sum 'C34 H27 Mn O3 P2'
_chemical_formula_weight 600.43
_chemical_properties_physical Air-sensitive
_space_group_IT_number 14
_space_group_name_Hall '-P 2yn'
_space_group_name_H-M_alt 'P 1 21/n 1'
_symmetry_cell_setting monoclinic
_symmetry_Int_Tables_number 14
_symmetry_space_group_name_Hall '-P 2yn'
_symmetry_space_group_name_H-M 'P 1 21/n 1'
_atom_sites_solution_hydrogens mixed
_audit_creation_date 2019-08-02T16:25:54-00:00
_audit_creation_method 'WinGX routine CIF_UPDATE'
_audit_update_record
;
2019-09-20 deposited with the CCDC.	2020-01-15 downloaded from the CCDC.
;
_cell_angle_alpha 90
_cell_angle_beta 97.868(2)
_cell_angle_gamma 90
_cell_formula_units_Z 4
_cell_length_a 12.7697(5)
_cell_length_b 16.2687(6)
_cell_length_c 13.7964(6)
_cell_measurement_reflns_used 9999
_cell_measurement_temperature 173(2)
_cell_measurement_theta_max 36.29
_cell_measurement_theta_min 2.626
_cell_measurement_wavelength 0.71073
_cell_volume 2839.2(2)
_computing_data_collection 'Apex2 v.2 (Bruker, 2012)'
_computing_molecular_graphics 'Ortep-3 for Windows (Farrugia, 1997)'
_computing_publication_material 'WinGX publication routines (Farrugia, 1999)'
_computing_structure_refinement 'SHELXL-2018/3 (Sheldrick, 2018)'
_computing_structure_solution 'SIR2014 (Burla et al., 2015)'
_diffrn_ambient_temperature 173(2)
_diffrn_measured_fraction_theta_full 0.999
_diffrn_measured_fraction_theta_max 0.999
_diffrn_measurement_device_type 'Nonius Kappa CCD APEX II'
_diffrn_measurement_method 'phi and omega scans'
_diffrn_radiation_monochromator graphite
_diffrn_radiation_probe x-ray
_diffrn_radiation_type MoK\a
_diffrn_radiation_wavelength 0.71073
_diffrn_reflns_av_R_equivalents 0.0238
_diffrn_reflns_av_unetI/netI 0.0085
_diffrn_reflns_Laue_measured_fraction_full 0.999
_diffrn_reflns_Laue_measured_fraction_max 0.999
_diffrn_reflns_limit_h_max 15
_diffrn_reflns_limit_h_min -15
_diffrn_reflns_limit_k_max 20
_diffrn_reflns_limit_k_min -20
_diffrn_reflns_limit_l_max 17
_diffrn_reflns_limit_l_min -17
_diffrn_reflns_number 97408
_diffrn_reflns_point_group_measured_fraction_full 0.999
_diffrn_reflns_point_group_measured_fraction_max 0.999
_diffrn_reflns_theta_full 25.242
_diffrn_reflns_theta_max 26.372
_diffrn_reflns_theta_min 2.653
_diffrn_standards_decay_% 0
_diffrn_standards_interval_count 0
_diffrn_standards_number 0
_exptl_absorpt_coefficient_mu 0.612
_exptl_absorpt_correction_T_max 0.7465
_exptl_absorpt_correction_T_min 0.6988
_exptl_absorpt_correction_type multi-scan
_exptl_absorpt_process_details
;
'SADABS, Sheldrick, Bruker, 2000'
;
_exptl_crystal_colour yellow
_exptl_crystal_density_diffrn 1.405
_exptl_crystal_density_method 'not measured'
_exptl_crystal_description plate
_exptl_crystal_F_000 1240
_exptl_crystal_recrystallization_method 'Re-crystallisation from solvent: toluene'
_exptl_crystal_size_max 0.2
_exptl_crystal_size_mid 0.1
_exptl_crystal_size_min 0.07
_refine_diff_density_max 0.396
_refine_diff_density_min -0.266
_refine_diff_density_rms 0.046
_refine_ls_extinction_method none
_refine_ls_goodness_of_fit_ref 1.055
_refine_ls_hydrogen_treatment mixed
_refine_ls_matrix_type full
_refine_ls_number_parameters 364
_refine_ls_number_reflns 5784
_refine_ls_number_restraints 0
_refine_ls_restrained_S_all 1.055
_refine_ls_R_factor_all 0.0249
_refine_ls_R_factor_gt 0.0229
_refine_ls_shift/su_max 0.003
_refine_ls_shift/su_mean 0
_refine_ls_structure_factor_coef Fsqd
_refine_ls_weighting_details 'w=1/[\s^2^(Fo^2^)+(0.0289P)^2^+1.7843P] where P=(Fo^2^+2Fc^2^)/3'
_refine_ls_weighting_scheme calc
_refine_ls_wR_factor_gt 0.0602
_refine_ls_wR_factor_ref 0.0619
_reflns_Friedel_coverage 0
_reflns_number_gt 5436
_reflns_number_total 5784
_reflns_threshold_expression 'I > 2\s(I)'
_cod_data_source_file c9cc07713h4.cif
_cod_data_source_block complex_anti-3Ph
_cod_depositor_comments 'Adding full bibliography for 7125796--7125797.cif.'
_cod_original_sg_symbol_H-M 'P 21/n'
_cod_database_code 7125797
_shelx_shelxl_version_number 2018/3

loop_
_symmetry_equiv_pos_as_xyz
'x, y, z'
'-x+1/2, y+1/2, -z+1/2'
'-x, -y, -z'
'x-1/2, -y-1/2, z-1/2'

loop_
_atom_site_label
_atom_site_type_symbol
_atom_site_fract_x
_atom_site_fract_y
_atom_site_fract_z
_atom_site_U_iso_or_equiv
_atom_site_adp_type
_atom_site_occupancy
_atom_site_site_symmetry_order
_atom_site_calc_flag
_atom_site_refinement_flags_posn
_atom_site_refinement_flags_adp
C1 C 0.12473(10) 0.99062(8) 0.09893(9) 0.0156(3) Uani 1 1 d . .
C2 C 0.29339(10) 1.08209(8) 0.10007(11) 0.0197(3) Uani 1 1 d . .
C3 C 0.22001(10) 1.00409(8) -0.06192(10) 0.0167(3) Uani 1 1 d . .
C4 C 0.33490(9) 0.81501(7) 0.17143(9) 0.0119(2) Uani 1 1 d . .
H4 H 0.290498 0.781001 0.210392 0.014 Uiso 1 1 calc R U
C11 C 0.24628(9) 0.92450(8) 0.31109(9) 0.0126(2) Uani 1 1 d . .
C12 C 0.20836(11) 1.00085(8) 0.33727(10) 0.0183(3) Uani 1 1 d . .
H12 H 0.227056 1.049038 0.304736 0.022 Uiso 1 1 calc R U
C13 C 0.14379(11) 1.00724(9) 0.41008(10) 0.0224(3) Uani 1 1 d . .
H13 H 0.119446 1.059571 0.42787 0.027 Uiso 1 1 calc R U
C14 C 0.11486(10) 0.93671(9) 0.45691(10) 0.0211(3) Uani 1 1 d . .
H14 H 0.070036 0.940701 0.506276 0.025 Uiso 1 1 calc R U
C15 C 0.15146(11) 0.86083(9) 0.43149(10) 0.0219(3) Uani 1 1 d . .
H15 H 0.131578 0.812678 0.463389 0.026 Uiso 1 1 calc R U
C16 C 0.21731(10) 0.85468(8) 0.35935(10) 0.0182(3) Uani 1 1 d . .
H16 H 0.242736 0.802328 0.342883 0.022 Uiso 1 1 calc R U
C21 C 0.45641(9) 0.95661(7) 0.27395(9) 0.0119(2) Uani 1 1 d . .
C22 C 0.48872(10) 0.93592(8) 0.37180(9) 0.0151(2) Uani 1 1 d . .
H22 H 0.443829 0.904016 0.406511 0.018 Uiso 1 1 calc R U
C23 C 0.58663(10) 0.96203(8) 0.41839(10) 0.0173(3) Uani 1 1 d . .
H23 H 0.608182 0.94828 0.485055 0.021 Uiso 1 1 calc R U
C24 C 0.65281(10) 1.00803(8) 0.36785(10) 0.0173(3) Uani 1 1 d . .
H24 H 0.719587 1.025691 0.399948 0.021 Uiso 1 1 calc R U
C25 C 0.62172(10) 1.02831(8) 0.27051(10) 0.0164(3) Uani 1 1 d . .
H25 H 0.667384 1.059516 0.235867 0.02 Uiso 1 1 calc R U
C26 C 0.52347(10) 1.00290(7) 0.22355(9) 0.0141(2) Uani 1 1 d . .
H26 H 0.502086 1.017144 0.15701 0.017 Uiso 1 1 calc R U
C31 C 0.12969(9) 0.78531(7) 0.05559(9) 0.0122(2) Uani 1 1 d . .
C32 C 0.12231(10) 0.71245(8) 0.10793(9) 0.0148(2) Uani 1 1 d . .
H32 H 0.184455 0.688214 0.14185 0.018 Uiso 1 1 calc R U
C33 C 0.02502(10) 0.67522(8) 0.11079(9) 0.0172(3) Uani 1 1 d . .
H33 H 0.020858 0.625773 0.146695 0.021 Uiso 1 1 calc R U
C34 C -0.06614(10) 0.70997(8) 0.06138(10) 0.0193(3) Uani 1 1 d . .
H34 H -0.132804 0.684787 0.064053 0.023 Uiso 1 1 calc R U
C35 C -0.05970(10) 0.78159(9) 0.00807(11) 0.0218(3) Uani 1 1 d . .
H35 H -0.121997 0.805085 -0.026498 0.026 Uiso 1 1 calc R U
C36 C 0.03769(10) 0.81922(8) 0.00499(10) 0.0170(3) Uani 1 1 d . .
H36 H 0.04154 0.86825 -0.031752 0.02 Uiso 1 1 calc R U
C41 C 0.31075(9) 0.78332(7) -0.04613(9) 0.0125(2) Uani 1 1 d . .
C42 C 0.39317(10) 0.81868(8) -0.08809(9) 0.0173(3) Uani 1 1 d . .
H42 H 0.418634 0.871572 -0.067375 0.021 Uiso 1 1 calc R U
C43 C 0.43855(11) 0.77712(9) -0.16014(10) 0.0210(3) Uani 1 1 d . .
H43 H 0.49517 0.80161 -0.18778 0.025 Uiso 1 1 calc R U
C44 C 0.40167(11) 0.70037(9) -0.19173(10) 0.0202(3) Uani 1 1 d . .
H44 H 0.432865 0.672123 -0.240824 0.024 Uiso 1 1 calc R U
C45 C 0.31895(12) 0.66499(9) -0.15130(11) 0.0237(3) Uani 1 1 d . .
H45 H 0.293027 0.612505 -0.17318 0.028 Uiso 1 1 calc R U
C46 C 0.27368(11) 0.70584(8) -0.07895(10) 0.0201(3) Uani 1 1 d . .
H46 H 0.217142 0.680993 -0.051536 0.024 Uiso 1 1 calc R U
C51 C 0.44184(10) 0.77476(7) 0.17634(9) 0.0138(2) Uani 1 1 d . .
C52 C 0.45901(11) 0.69945(8) 0.22451(10) 0.0203(3) Uani 1 1 d . .
H52 H 0.402936 0.674162 0.252179 0.024 Uiso 1 1 calc R U
C53 C 0.55731(12) 0.66087(9) 0.23256(11) 0.0268(3) Uani 1 1 d . .
H53 H 0.567583 0.609225 0.264579 0.032 Uiso 1 1 calc R U
C54 C 0.63992(12) 0.69793(9) 0.19383(11) 0.0269(3) Uani 1 1 d . .
H54 H 0.707313 0.672221 0.200154 0.032 Uiso 1 1 calc R U
C55 C 0.62401(11) 0.77275(9) 0.14572(10) 0.0223(3) Uani 1 1 d . .
H55 H 0.680693 0.798213 0.119153 0.027 Uiso 1 1 calc R U
C56 C 0.52560(10) 0.81060(8) 0.13621(9) 0.0166(3) Uani 1 1 d . .
H56 H 0.515154 0.861309 0.102112 0.02 Uiso 1 1 calc R U
P1 P 0.32748(2) 0.92465(2) 0.21160(2) 0.01029(7) Uani 1 1 d . .
P2 P 0.25431(2) 0.83878(2) 0.04951(2) 0.01044(7) Uani 1 1 d . .
Mn1 Mn 0.25677(2) 0.97837(2) 0.06664(2) 0.01119(6) Uani 1 1 d . .
O1 O 0.04232(8) 1.00079(7) 0.12150(8) 0.0236(2) Uani 1 1 d . .
O2 O 0.31525(9) 1.14865(6) 0.12338(10) 0.0366(3) Uani 1 1 d . .
O3 O 0.19749(8) 1.02232(7) -0.14235(7) 0.0273(2) Uani 1 1 d . .
H1 H 0.3697(16) 0.9624(13) 0.0464(16) 0.05 Uiso 1 1 d . U

loop_
_atom_site_aniso_label
_atom_site_aniso_U_11
_atom_site_aniso_U_22
_atom_site_aniso_U_33
_atom_site_aniso_U_23
_atom_site_aniso_U_13
_atom_site_aniso_U_12
C1 0.0186(6) 0.0125(6) 0.0145(6) 0.0009(5) -0.0017(5) 0.0001(5)
C2 0.0153(6) 0.0143(6) 0.0276(7) 0.0032(5) -0.0035(5) 0.0013(5)
C3 0.0136(6) 0.0154(6) 0.0215(7) 0.0015(5) 0.0042(5) 0.0007(5)
C4 0.0143(6) 0.0089(5) 0.0121(6) -0.0005(4) 0.0007(4) -0.0012(4)
C11 0.0097(5) 0.0153(6) 0.0125(6) -0.0003(5) 0.0002(4) -0.0005(4)
C12 0.0212(6) 0.0146(6) 0.0195(6) 0.0006(5) 0.0041(5) 0.0012(5)
C13 0.0228(7) 0.0232(7) 0.0215(7) -0.0024(5) 0.0043(5) 0.0076(5)
C14 0.0138(6) 0.0329(8) 0.0171(6) -0.0007(6) 0.0040(5) 0.0010(5)
C15 0.0214(7) 0.0248(7) 0.0203(7) 0.0029(5) 0.0057(5) -0.0058(5)
C16 0.0203(6) 0.0150(6) 0.0200(6) 0.0009(5) 0.0050(5) -0.0003(5)
C21 0.0115(5) 0.0086(5) 0.0154(6) -0.0030(4) 0.0012(4) 0.0005(4)
C22 0.0155(6) 0.0125(6) 0.0173(6) 0.0001(5) 0.0027(5) 0.0015(5)
C23 0.0177(6) 0.0163(6) 0.0165(6) -0.0017(5) -0.0021(5) 0.0051(5)
C24 0.0115(6) 0.0146(6) 0.0247(7) -0.0058(5) -0.0019(5) 0.0023(5)
C25 0.0126(6) 0.0141(6) 0.0232(7) -0.0035(5) 0.0052(5) -0.0007(5)
C26 0.0151(6) 0.0117(5) 0.0160(6) -0.0021(5) 0.0032(5) 0.0001(5)
C31 0.0128(6) 0.0113(5) 0.0126(6) -0.0019(4) 0.0023(4) -0.0019(4)
C32 0.0160(6) 0.0129(6) 0.0150(6) 0.0010(5) 0.0007(5) -0.0012(5)
C33 0.0218(6) 0.0151(6) 0.0153(6) 0.0000(5) 0.0048(5) -0.0055(5)
C34 0.0152(6) 0.0205(7) 0.0232(7) -0.0049(5) 0.0059(5) -0.0063(5)
C35 0.0143(6) 0.0205(7) 0.0290(7) -0.0009(6) -0.0026(5) 0.0003(5)
C36 0.0173(6) 0.0134(6) 0.0195(6) 0.0017(5) -0.0009(5) -0.0009(5)
C41 0.0135(6) 0.0126(6) 0.0112(5) 0.0014(4) 0.0007(4) 0.0009(4)
C42 0.0197(6) 0.0167(6) 0.0157(6) -0.0006(5) 0.0029(5) -0.0056(5)
C43 0.0191(6) 0.0261(7) 0.0191(7) 0.0002(5) 0.0075(5) -0.0050(5)
C44 0.0225(7) 0.0216(7) 0.0176(6) -0.0014(5) 0.0070(5) 0.0028(5)
C45 0.0301(7) 0.0159(6) 0.0268(7) -0.0051(5) 0.0103(6) -0.0050(5)
C46 0.0223(7) 0.0164(6) 0.0233(7) -0.0023(5) 0.0097(5) -0.0056(5)
C51 0.0171(6) 0.0111(6) 0.0118(6) -0.0035(4) -0.0028(5) 0.0022(5)
C52 0.0249(7) 0.0146(6) 0.0203(7) 0.0004(5) -0.0004(5) 0.0026(5)
C53 0.0338(8) 0.0188(7) 0.0256(7) 0.0020(6) -0.0036(6) 0.0118(6)
C54 0.0234(7) 0.0292(8) 0.0261(7) -0.0048(6) -0.0029(6) 0.0149(6)
C55 0.0185(6) 0.0265(7) 0.0216(7) -0.0059(6) 0.0021(5) 0.0041(5)
C56 0.0185(6) 0.0147(6) 0.0161(6) -0.0026(5) 0.0001(5) 0.0027(5)
P1 0.01057(14) 0.00815(14) 0.01207(15) -0.00002(11) 0.00128(11) -0.00057(11)
P2 0.01090(14) 0.00842(14) 0.01181(15) 0.00094(11) 0.00086(11) -0.00137(10)
Mn1 0.01140(10) 0.00781(10) 0.01402(10) 0.00157(6) 0.00051(7) -0.00049(6)
O1 0.0165(5) 0.0291(5) 0.0257(5) -0.0003(4) 0.0044(4) 0.0045(4)
O2 0.0299(6) 0.0122(5) 0.0625(8) -0.0038(5) -0.0125(5) -0.0016(4)
O3 0.0257(5) 0.0380(6) 0.0186(5) 0.0094(4) 0.0043(4) 0.0055(4)

loop_
_atom_type_symbol
_atom_type_description
_atom_type_scat_dispersion_real
_atom_type_scat_dispersion_imag
_atom_type_scat_source
C C 0.0033 0.0016 'International Tables Vol C Tables 4.2.6.8 and 6.1.1.4'
H H 0 0 'International Tables Vol C Tables 4.2.6.8 and 6.1.1.4'
P P 0.1023 0.0942 'International Tables Vol C Tables 4.2.6.8 and 6.1.1.4'
Mn Mn 0.3368 0.7283 'International Tables Vol C Tables 4.2.6.8 and 6.1.1.4'
O O 0.0106 0.006 'International Tables Vol C Tables 4.2.6.8 and 6.1.1.4'

loop_
_geom_angle_atom_site_label_1
_geom_angle_atom_site_label_2
_geom_angle_atom_site_label_3
_geom_angle
O1 C1 Mn1 177.50(12)
O2 C2 Mn1 178.25(14)
O3 C3 Mn1 178.27(12)
C51 C4 P1 118.83(8)
C51 C4 P2 120.60(8)
P1 C4 P2 91.44(5)
C51 C4 H4 108.2
P1 C4 H4 108.2
P2 C4 H4 108.2
C16 C11 C12 118.50(12)
C16 C11 P1 125.08(10)
C12 C11 P1 116.38(9)
C13 C12 C11 120.97(13)
C13 C12 H12 119.5
C11 C12 H12 119.5
C12 C13 C14 119.74(13)
C12 C13 H13 120.1
C14 C13 H13 120.1
C15 C14 C13 119.89(13)
C15 C14 H14 120.1
C13 C14 H14 120.1
C14 C15 C16 120.28(13)
C14 C15 H15 119.9
C16 C15 H15 119.9
C15 C16 C11 120.62(12)
C15 C16 H16 119.7
C11 C16 H16 119.7
C26 C21 C22 119.41(11)
C26 C21 P1 119.63(9)
C22 C21 P1 120.95(9)
C23 C22 C21 120.02(12)
C23 C22 H22 120
C21 C22 H22 120
C24 C23 C22 120.23(12)
C24 C23 H23 119.9
C22 C23 H23 119.9
C23 C24 C25 120.13(12)
C23 C24 H24 119.9
C25 C24 H24 119.9
C24 C25 C26 119.97(12)
C24 C25 H25 120
C26 C25 H25 120
C25 C26 C21 120.22(12)
C25 C26 H26 119.9
C21 C26 H26 119.9
C36 C31 C32 118.81(11)
C36 C31 P2 117.92(9)
C32 C31 P2 123.27(9)
C33 C32 C31 120.58(12)
C33 C32 H32 119.7
C31 C32 H32 119.7
C34 C33 C32 120.18(12)
C34 C33 H33 119.9
C32 C33 H33 119.9
C35 C34 C33 119.79(12)
C35 C34 H34 120.1
C33 C34 H34 120.1
C34 C35 C36 120.26(12)
C34 C35 H35 119.9
C36 C35 H35 119.9
C35 C36 C31 120.36(12)
C35 C36 H36 119.8
C31 C36 H36 119.8
C42 C41 C46 118.60(12)
C42 C41 P2 119.45(9)
C46 C41 P2 121.95(10)
C43 C42 C41 120.54(12)
C43 C42 H42 119.7
C41 C42 H42 119.7
C44 C43 C42 120.41(12)
C44 C43 H43 119.8
C42 C43 H43 119.8
C43 C44 C45 119.56(12)
C43 C44 H44 120.2
C45 C44 H44 120.2
C44 C45 C46 120.38(13)
C44 C45 H45 119.8
C46 C45 H45 119.8
C45 C46 C41 120.51(12)
C45 C46 H46 119.7
C41 C46 H46 119.7
C52 C51 C56 118.41(12)
C52 C51 C4 118.99(12)
C56 C51 C4 122.59(11)
C53 C52 C51 120.91(13)
C53 C52 H52 119.5
C51 C52 H52 119.5
C54 C53 C52 119.91(13)
C54 C53 H53 120
C52 C53 H53 120
C53 C54 C55 119.81(13)
C53 C54 H54 120.1
C55 C54 H54 120.1
C54 C55 C56 120.34(14)
C54 C55 H55 119.8
C56 C55 H55 119.8
C55 C56 C51 120.60(12)
C55 C56 H56 119.7
C51 C56 H56 119.7
C21 P1 C11 102.36(6)
C21 P1 C4 109.37(5)
C11 P1 C4 106.10(6)
C21 P1 Mn1 122.23(4)
C11 P1 Mn1 117.81(4)
C4 P1 Mn1 97.87(4)
C21 P1 P2 136.63(4)
C11 P1 P2 117.02(4)
C4 P1 P2 44.48(4)
Mn1 P1 P2 54.077(10)
C31 P2 C41 103.33(5)
C31 P2 C4 103.52(5)
C41 P2 C4 108.76(5)
C31 P2 Mn1 117.97(4)
C41 P2 Mn1 124.40(4)
C4 P2 Mn1 96.51(4)
C31 P2 P1 114.49(4)
C41 P2 P1 136.87(4)
C4 P2 P1 44.08(4)
Mn1 P2 P1 53.115(10)
C2 Mn1 C1 92.97(6)
C2 Mn1 C3 93.30(6)
C1 Mn1 C3 95.15(6)
C2 Mn1 P1 94.47(4)
C1 Mn1 P1 95.60(4)
C3 Mn1 P1 166.38(4)
C2 Mn1 P2 164.04(4)
C1 Mn1 P2 97.74(4)
C3 Mn1 P2 97.46(4)
P1 Mn1 P2 72.808(12)
C2 Mn1 H1 89.3(8)
C1 Mn1 H1 175.0(8)
C3 Mn1 H1 89.1(8)
P1 Mn1 H1 79.8(8)
P2 Mn1 H1 79.1(8)

loop_
_geom_bond_atom_site_label_1
_geom_bond_atom_site_label_2
_geom_bond_distance
C1 O1 1.1497(17)
C1 Mn1 1.8129(13)
C2 O2 1.1529(17)
C2 Mn1 1.7944(13)
C3 O3 1.1467(17)
C3 Mn1 1.8202(14)
C4 C51 1.5076(17)
C4 P1 1.8741(12)
C4 P2 1.8878(12)
C4 H4 1
C11 C16 1.3921(18)
C11 C12 1.3983(18)
C11 P1 1.8300(13)
C12 C13 1.3880(19)
C12 H12 0.95
C13 C14 1.391(2)
C13 H13 0.95
C14 C15 1.382(2)
C14 H14 0.95
C15 C16 1.3917(19)
C15 H15 0.95
C16 H16 0.95
C21 C26 1.3953(17)
C21 C22 1.3977(18)
C21 P1 1.8257(12)
C22 C23 1.3916(18)
C22 H22 0.95
C23 C24 1.3862(19)
C23 H23 0.95
C24 C25 1.3871(19)
C24 H24 0.95
C25 C26 1.3936(18)
C25 H25 0.95
C26 H26 0.95
C31 C36 1.3955(17)
C31 C32 1.3979(17)
C31 P2 1.8255(12)
C32 C33 1.3877(18)
C32 H32 0.95
C33 C34 1.3864(19)
C33 H33 0.95
C34 C35 1.386(2)
C34 H34 0.95
C35 C36 1.3919(18)
C35 H35 0.95
C36 H36 0.95
C41 C42 1.3931(17)
C41 C46 1.3998(18)
C41 P2 1.8262(13)
C42 C43 1.3923(19)
C42 H42 0.95
C43 C44 1.384(2)
C43 H43 0.95
C44 C45 1.3855(19)
C44 H44 0.95
C45 C46 1.3892(19)
C45 H45 0.95
C46 H46 0.95
C51 C52 1.3968(18)
C51 C56 1.3974(18)
C52 C53 1.394(2)
C52 H52 0.95
C53 C54 1.384(2)
C53 H53 0.95
C54 C55 1.388(2)
C54 H54 0.95
C55 C56 1.3894(18)
C55 H55 0.95
C56 H56 0.95
P1 Mn1 2.2549(4)
P1 P2 2.6932(4)
P2 Mn1 2.2830(3)
Mn1 H1 1.53(2)

loop_
_geom_torsion_atom_site_label_1
_geom_torsion_atom_site_label_2
_geom_torsion_atom_site_label_3
_geom_torsion_atom_site_label_4
_geom_torsion
C16 C11 C12 C13 0.4(2)
P1 C11 C12 C13 178.31(11)
C11 C12 C13 C14 -1.0(2)
C12 C13 C14 C15 0.7(2)
C13 C14 C15 C16 0.1(2)
C14 C15 C16 C11 -0.7(2)
C12 C11 C16 C15 0.46(19)
P1 C11 C16 C15 -177.27(10)
C26 C21 C22 C23 0.54(18)
P1 C21 C22 C23 -178.97(9)
C21 C22 C23 C24 -0.52(19)
C22 C23 C24 C25 0.03(19)
C23 C24 C25 C26 0.44(19)
C24 C25 C26 C21 -0.41(18)
C22 C21 C26 C25 -0.08(18)
P1 C21 C26 C25 179.44(9)
C36 C31 C32 C33 -1.01(18)
P2 C31 C32 C33 179.18(10)
C31 C32 C33 C34 0.14(19)
C32 C33 C34 C35 0.8(2)
C33 C34 C35 C36 -0.8(2)
C34 C35 C36 C31 -0.1(2)
C32 C31 C36 C35 0.98(19)
P2 C31 C36 C35 -179.20(10)
C46 C41 C42 C43 -0.91(19)
P2 C41 C42 C43 179.08(10)
C41 C42 C43 C44 0.6(2)
C42 C43 C44 C45 0.1(2)
C43 C44 C45 C46 -0.5(2)
C44 C45 C46 C41 0.2(2)
C42 C41 C46 C45 0.5(2)
P2 C41 C46 C45 -179.48(11)
P1 C4 C51 C52 127.96(11)
P2 C4 C51 C52 -121.01(11)
P1 C4 C51 C56 -50.72(15)
P2 C4 C51 C56 60.31(15)
C56 C51 C52 C53 0.06(19)
C4 C51 C52 C53 -178.67(12)
C51 C52 C53 C54 1.0(2)
C52 C53 C54 C55 -1.0(2)
C53 C54 C55 C56 0.0(2)
C54 C55 C56 C51 1.1(2)
C52 C51 C56 C55 -1.15(18)
C4 C51 C56 C55 177.54(12)
C26 C21 P1 C11 -147.74(10)
C22 C21 P1 C11 31.77(11)
C26 C21 P1 C4 100.05(10)
C22 C21 P1 C4 -80.44(11)
C26 C21 P1 Mn1 -13.10(12)
C22 C21 P1 Mn1 166.41(8)
C26 C21 P1 P2 56.86(12)
C22 C21 P1 P2 -123.63(9)
C16 C11 P1 C21 -101.96(11)
C12 C11 P1 C21 80.27(10)
C16 C11 P1 C4 12.66(12)
C12 C11 P1 C4 -165.11(10)
C16 C11 P1 Mn1 120.92(10)
C12 C11 P1 Mn1 -56.85(11)
C16 C11 P1 P2 59.32(12)
C12 C11 P1 P2 -118.45(9)
C51 C4 P1 C21 -11.37(11)
P2 C4 P1 C21 -137.88(5)
C51 C4 P1 C11 -121.10(9)
P2 C4 P1 C11 112.39(5)
C51 C4 P1 Mn1 116.89(9)
P2 C4 P1 Mn1 -9.62(4)
C51 C4 P1 P2 126.51(11)
C36 C31 P2 C41 -97.65(10)
C32 C31 P2 C41 82.16(11)
C36 C31 P2 C4 148.96(10)
C32 C31 P2 C4 -31.22(12)
C36 C31 P2 Mn1 43.91(11)
C32 C31 P2 Mn1 -136.28(9)
C36 C31 P2 P1 103.58(10)
C32 C31 P2 P1 -76.61(11)
C42 C41 P2 C31 164.23(10)
C46 C41 P2 C31 -15.78(12)
C42 C41 P2 C4 -86.24(11)
C46 C41 P2 C4 93.75(11)
C42 C41 P2 Mn1 25.96(12)
C46 C41 P2 Mn1 -154.05(9)
C42 C41 P2 P1 -44.59(13)
C46 C41 P2 P1 135.40(9)
C51 C4 P2 C31 123.50(10)
P1 C4 P2 C31 -111.38(5)
C51 C4 P2 C41 14.10(11)
P1 C4 P2 C41 139.22(5)
C51 C4 P2 Mn1 -115.64(9)
P1 C4 P2 Mn1 9.48(4)
C51 C4 P2 P1 -125.12(11)
